data_7242810
loop_
_publ_author_name
'Lu, Xue'
'Zhao, Ying'
'Wang, Xiu-Li'
'Liu, Guo-Cheng'
'Xu, Na'
'Lin, Hong-Yan'
'Wang, Xiang'

_publ_section_title
;
 Six CoII coordination polymers exhibiting UV-light-driven photocatalysis
 for the degradation of organic dyes
;
_journal_issue 21
_journal_name_full CrystEngComm
_journal_page_first 3828
_journal_page_last 3837
_journal_paper_doi 10.1039/D1CE00345C
_journal_volume 23
_journal_year 2021
_chemical_formula_sum 'C42 H38 Co N4 O12'
_chemical_formula_weight 849.69
_space_group_crystal_system triclinic
_space_group_IT_number 2
_space_group_name_Hall '-P 1'
_space_group_name_H-M_alt 'P -1'
_atom_sites_solution_hydrogens mixed
_audit_creation_method SHELXL-2018/3
_audit_update_record
;
2020-09-20 deposited with the CCDC.	2021-04-22 downloaded from the CCDC.
;
_cell_angle_alpha 86.2250(10)
_cell_angle_beta 76.0840(10)
_cell_angle_gamma 67.8410(10)
_cell_formula_units_Z 1
_cell_length_a 9.5008(6)
_cell_length_b 10.3315(6)
_cell_length_c 11.4636(7)
_cell_measurement_reflns_used 2969
_cell_measurement_temperature 296(2)
_cell_measurement_theta_max 28.419
_cell_measurement_theta_min 1.831
_cell_volume 1011.15(11)
_computing_structure_refinement 'SHELXL-2018/3 (Sheldrick, 2018)'
_diffrn_ambient_temperature 296(2)
_diffrn_measured_fraction_theta_full 0.997
_diffrn_measured_fraction_theta_max 0.988
_diffrn_measurement_device_type 'CCD area detector'
_diffrn_measurement_method 'phi and omega scans'
_diffrn_radiation_type MoK\a
_diffrn_radiation_wavelength 0.71069
_diffrn_reflns_av_R_equivalents 0.0317
_diffrn_reflns_av_unetI/netI 0.0494
_diffrn_reflns_Laue_measured_fraction_full 0.997
_diffrn_reflns_Laue_measured_fraction_max 0.988
_diffrn_reflns_limit_h_max 6
_diffrn_reflns_limit_h_min -12
_diffrn_reflns_limit_k_max 8
_diffrn_reflns_limit_k_min -13
_diffrn_reflns_limit_l_max 15
_diffrn_reflns_limit_l_min -14
_diffrn_reflns_number 7369
_diffrn_reflns_point_group_measured_fraction_full 0.997
_diffrn_reflns_point_group_measured_fraction_max 0.988
_diffrn_reflns_theta_full 25.240
_diffrn_reflns_theta_max 28.419
_diffrn_reflns_theta_min 1.831
_exptl_absorpt_coefficient_mu 0.493
_exptl_absorpt_correction_type multi-scan
_exptl_absorpt_process_details SADABS
_exptl_crystal_colour pink
_exptl_crystal_density_diffrn 1.395
_exptl_crystal_description block
_exptl_crystal_F_000 441
_exptl_crystal_size_max 0.150
_exptl_crystal_size_mid 0.130
_exptl_crystal_size_min 0.110
_exptl_transmission_factor_max 0.948
_exptl_transmission_factor_min 0.930
_refine_diff_density_max 0.555
_refine_diff_density_min -0.633
_refine_diff_density_rms 0.061
_refine_ls_extinction_method none
_refine_ls_goodness_of_fit_ref 1.006
_refine_ls_hydrogen_treatment mixed
_refine_ls_matrix_type full
_refine_ls_number_parameters 312
_refine_ls_number_reflns 5026
_refine_ls_number_restraints 1
_refine_ls_restrained_S_all 10.821
_refine_ls_R_factor_all 0.0637
_refine_ls_R_factor_gt 0.0443
_refine_ls_shift/su_max 0.000
_refine_ls_shift/su_mean 0.000
_refine_ls_structure_factor_coef Fsqd
_refine_ls_weighting_details 'w=1/[\s^2^(Fo^2^)+(0.0740P)^2^] where P=(Fo^2^+2Fc^2^)/3'
_refine_ls_weighting_scheme calc
_refine_ls_wR_factor_gt 0.1162
_refine_ls_wR_factor_ref 0.1260
_reflns_Friedel_coverage 0.000
_reflns_number_gt 3845
_reflns_number_total 5026
_reflns_threshold_expression 'I > 2\s(I)'
_cod_data_source_file d1ce00345c2.cif
_cod_data_source_block 1
_cod_depositor_comments
;
The following automatic conversions were performed:

data item '_exptl_absorpt_correction_type' value 'Multi-scan' was
changed to 'multi-scan' in accordance with the
/home/data/users/saulius/crontab/automatic-downloads/rss-feeds/RSC/lib/dictionaries/cif_core.dic
dictionary named 'cif_core.dic' version 2.4.2 last updated on
2011-04-26.

Automatic conversion script
Id: cif_fix_values 7556 2019-12-06 15:28:31Z antanas 

 Adding full bibliography for 7242810--7242815.cif.
;
_cod_original_cell_volume 1011.16(11)
_cod_database_code 7242810
_shelx_shelxl_version_number 2018/3
_shelx_space_group_comment
;
The symmetry employed for this shelxl refinement is uniquely defined
by the following loop, which should always be used as a source of
symmetry information in preference to the above space-group names.
They are only intended as comments.
;
_shelx_estimated_absorpt_t_min 0.930
_shelx_estimated_absorpt_t_max 0.948

loop_
_space_group_symop_operation_xyz
'x, y, z'
'-x, -y, -z'

loop_
_atom_site_label
_atom_site_type_symbol
_atom_site_fract_x
_atom_site_fract_y
_atom_site_fract_z
_atom_site_U_iso_or_equiv
_atom_site_adp_type
_atom_site_occupancy
_atom_site_site_symmetry_order
_atom_site_calc_flag
_atom_site_refinement_flags_posn
_atom_site_refinement_flags_adp
_atom_site_refinement_flags_occupancy
_atom_site_disorder_assembly
_atom_site_disorder_group
Co1 Co 0.500000 0.500000 0.500000 0.02271(12) Uani 1 2 d S . P . .
O2 O 0.36646(18) -0.14051(16) 0.25802(13) 0.0368(4) Uani 1 1 d D . . . .
O1W O 0.32659(17) 0.63763(16) 0.41453(13) 0.0345(4) Uani 1 1 d . . . . .
H1WA H 0.286926 0.709282 0.375036 0.041 Uiso 1 1 d R U . . .
H1WB H 0.266706 0.591892 0.426607 0.041 Uiso 1 1 d R U . . .
O4 O 0.86681(19) 0.28251(18) 0.36931(14) 0.0451(4) Uani 1 1 d . . . . .
O5 O 1.3273(2) 0.2309(2) -0.14313(15) 0.0538(5) Uani 1 1 d D . . . .
O6 O 0.64824(17) 0.44417(16) 0.33314(13) 0.0320(3) Uani 1 1 d . . . . .
N1 N 0.4095(2) 0.33982(19) 0.48207(15) 0.0308(4) Uani 1 1 d . . . . .
C2 C 0.2822(3) 0.1861(3) 0.5729(2) 0.0406(6) Uani 1 1 d . . . . .
C13 C 0.7884(2) 0.3614(2) 0.30088(18) 0.0277(4) Uani 1 1 d . . . . .
C15 C 1.0265(2) 0.3110(2) 0.13137(18) 0.0279(4) Uani 1 1 d . . . . .
N2 N 0.1506(2) 0.03884(18) 0.34849(15) 0.0307(4) Uani 1 1 d . . . . .
H2B H 0.061131 0.099791 0.343039 0.037 Uiso 1 1 calc R U . . .
C7 C 0.2356(2) -0.0510(2) 0.25623(18) 0.0271(4) Uani 1 1 d . . . . .
C8 C 0.1675(3) -0.0397(2) 0.14907(19) 0.0289(4) Uani 1 1 d . . . . .
C21 C 0.7747(3) 0.4000(2) 0.08392(19) 0.0317(5) Uani 1 1 d . . . . .
C9 C 0.0099(3) 0.0042(2) 0.16095(19) 0.0305(5) Uani 1 1 d . . . . .
H9A H -0.057157 0.025977 0.236882 0.037 Uiso 1 1 calc R U . . .
C14 C 0.8648(2) 0.3588(2) 0.16912(18) 0.0271(4) Uani 1 1 d . . . . .
C10 C -0.0528(2) 0.0168(2) 0.05715(18) 0.0282(4) Uani 1 1 d . . . . .
C17 C 1.2705(3) 0.2481(2) -0.02490(19) 0.0349(5) Uani 1 1 d . . . . .
O1 O 1.3516(2) 0.2200(2) 0.04619(16) 0.0545(5) Uani 1 1 d . . . . .
C3 C 0.2766(2) 0.1432(2) 0.46271(18) 0.0292(4) Uani 1 1 d . . . . .
C11 C -0.2142(3) 0.0634(2) 0.0669(2) 0.0347(5) Uani 1 1 d . . . . .
H11A H -0.282788 0.085778 0.142169 0.042 Uiso 1 1 calc R U . . .
C18 C 1.0058(3) 0.3400(2) -0.07475(19) 0.0339(5) Uani 1 1 d . . . . .
C12 C -0.2718(3) 0.0764(2) -0.0344(2) 0.0336(5) Uani 1 1 d . . . . .
C4 C 0.3420(3) 0.2009(3) 0.3612(2) 0.0394(6) Uani 1 1 d . . . . .
C16 C 1.0970(2) 0.3020(2) 0.00947(18) 0.0291(4) Uani 1 1 d . . . . .
C19 C 0.8431(3) 0.3905(2) -0.03855(19) 0.0340(5) Uani 1 1 d . . . . .
C5 C 0.4060(3) 0.2976(3) 0.37499(19) 0.0386(5) Uani 1 1 d . . . . .
C6 C 0.2032(3) 0.0377(3) 0.4576(2) 0.0360(5) Uani 1 1 d . . . . .
C1 C 0.3481(3) 0.2824(3) 0.5791(2) 0.0412(6) Uani 1 1 d . . . . .
C20 C 0.7441(3) 0.4329(3) -0.1304(2) 0.0532(7) Uani 1 1 d . . . . .
H20A H 0.810780 0.419376 -0.209761 0.080 Uiso 1 1 calc R U . . .
H20B H 0.681985 0.376532 -0.122360 0.080 Uiso 1 1 calc R U . . .
H20C H 0.676763 0.529578 -0.117277 0.080 Uiso 1 1 calc R U . . .
H21A H 0.664(3) 0.426(2) 0.109(2) 0.039(7) Uiso 1 1 d . . . . .
H15A H 1.094(3) 0.282(2) 0.1865(19) 0.027(6) Uiso 1 1 d . . . . .
H18A H 1.054(3) 0.334(3) -0.163(2) 0.050(8) Uiso 1 1 d . . . . .
H6A H 0.281(3) -0.053(3) 0.463(2) 0.039(7) Uiso 1 1 d . . . . .
H6B H 0.116(3) 0.053(2) 0.523(2) 0.034(6) Uiso 1 1 d . . . . .
H2A H 0.239(3) 0.152(3) 0.650(2) 0.046(7) Uiso 1 1 d . . . . .
H4A H 0.342(3) 0.176(3) 0.278(2) 0.056(8) Uiso 1 1 d . . . . .
H5A H 0.445(3) 0.352(3) 0.304(3) 0.062(8) Uiso 1 1 d . . . . .
H1A H 0.351(3) 0.317(3) 0.648(2) 0.051(8) Uiso 1 1 d . . . . .
H12A H -0.390(3) 0.114(3) -0.030(2) 0.048(7) Uiso 1 1 d . . . . .
H5B H 1.425(4) 0.208(3) -0.156(3) 0.067(10) Uiso 1 1 d . . . . .

loop_
_atom_site_aniso_label
_atom_site_aniso_U_11
_atom_site_aniso_U_22
_atom_site_aniso_U_33
_atom_site_aniso_U_23
_atom_site_aniso_U_13
_atom_site_aniso_U_12
Co1 0.0219(2) 0.0268(2) 0.01806(19) 0.00075(14) -0.00339(14) -0.00840(16)
O2 0.0288(8) 0.0426(9) 0.0309(8) 0.0068(7) -0.0084(7) -0.0046(7)
O1W 0.0343(8) 0.0369(8) 0.0308(8) 0.0097(6) -0.0107(7) -0.0111(7)
O4 0.0346(9) 0.0534(10) 0.0263(8) 0.0052(7) -0.0013(7) 0.0025(8)
O5 0.0320(10) 0.0829(15) 0.0271(9) 0.0060(9) 0.0048(8) -0.0077(10)
O6 0.0261(8) 0.0387(9) 0.0254(7) -0.0007(6) 0.0000(6) -0.0093(7)
N1 0.0390(10) 0.0356(10) 0.0239(9) 0.0041(7) -0.0097(8) -0.0199(8)
C2 0.0629(16) 0.0496(14) 0.0224(11) 0.0070(10) -0.0092(11) -0.0367(13)
C13 0.0283(10) 0.0280(10) 0.0247(10) -0.0016(8) -0.0007(8) -0.0111(9)
C15 0.0283(10) 0.0292(11) 0.0238(10) 0.0018(8) -0.0040(8) -0.0095(9)
N2 0.0302(9) 0.0329(9) 0.0318(9) -0.0013(7) -0.0120(8) -0.0114(8)
C7 0.0293(10) 0.0285(10) 0.0283(10) 0.0062(8) -0.0106(8) -0.0147(9)
C8 0.0323(11) 0.0259(10) 0.0324(11) 0.0031(8) -0.0144(9) -0.0115(9)
C21 0.0289(11) 0.0333(12) 0.0304(11) 0.0003(9) -0.0065(9) -0.0092(9)
C9 0.0324(11) 0.0323(11) 0.0285(10) -0.0006(8) -0.0085(9) -0.0130(9)
C14 0.0292(10) 0.0274(10) 0.0224(9) -0.0005(8) -0.0026(8) -0.0101(9)
C10 0.0274(10) 0.0265(10) 0.0324(11) -0.0006(8) -0.0069(9) -0.0115(9)
C17 0.0325(12) 0.0391(13) 0.0277(11) 0.0021(9) 0.0000(9) -0.0119(10)
O1 0.0314(9) 0.0881(15) 0.0347(9) -0.0040(9) -0.0031(8) -0.0140(9)
C3 0.0311(11) 0.0334(11) 0.0258(10) 0.0018(8) -0.0087(9) -0.0139(9)
C11 0.0278(11) 0.0445(13) 0.0296(11) -0.0034(9) -0.0039(9) -0.0120(10)
C18 0.0408(13) 0.0340(12) 0.0222(10) 0.0017(9) -0.0020(9) -0.0122(10)
C12 0.0280(11) 0.0391(12) 0.0336(11) -0.0004(9) -0.0103(9) -0.0105(10)
C4 0.0525(15) 0.0545(15) 0.0225(10) 0.0014(10) -0.0092(10) -0.0321(13)
C16 0.0300(11) 0.0286(11) 0.0247(10) 0.0013(8) -0.0008(8) -0.0097(9)
C19 0.0402(13) 0.0349(12) 0.0269(11) 0.0024(9) -0.0101(9) -0.0130(10)
C5 0.0503(14) 0.0521(15) 0.0235(10) 0.0065(10) -0.0085(10) -0.0312(12)
C6 0.0462(14) 0.0434(14) 0.0273(11) 0.0033(10) -0.0115(10) -0.0252(12)
C1 0.0642(17) 0.0500(14) 0.0222(11) 0.0031(10) -0.0126(11) -0.0343(13)
C20 0.0574(17) 0.0642(18) 0.0380(14) 0.0067(12) -0.0226(13) -0.0167(14)

loop_
_atom_type_symbol
_atom_type_description
_atom_type_scat_dispersion_real
_atom_type_scat_dispersion_imag
_atom_type_scat_source
C C 0.0033 0.0016 'International Tables Vol C Tables 4.2.6.8 and 6.1.1.4'
H H 0.0000 0.0000 'International Tables Vol C Tables 4.2.6.8 and 6.1.1.4'
N N 0.0061 0.0033 'International Tables Vol C Tables 4.2.6.8 and 6.1.1.4'
O O 0.0106 0.0060 'International Tables Vol C Tables 4.2.6.8 and 6.1.1.4'
Co Co 0.3494 0.9721 'International Tables Vol C Tables 4.2.6.8 and 6.1.1.4'

loop_
_geom_angle_atom_site_label_1
_geom_angle_atom_site_label_2
_geom_angle_atom_site_label_3
_geom_angle
_geom_angle_site_symmetry_1
_geom_angle_site_symmetry_3
_geom_angle_publ_flag
O6 Co1 O6 180.00(9) 2_666 . ?
O6 Co1 O1W 91.73(6) 2_666 . ?
O6 Co1 O1W 88.27(6) . . ?
O6 Co1 O1W 88.27(6) 2_666 2_666 ?
O6 Co1 O1W 91.73(6) . 2_666 ?
O1W Co1 O1W 180.0 . 2_666 ?
O6 Co1 N1 89.83(6) 2_666 . ?
O6 Co1 N1 90.17(6) . . ?
O1W Co1 N1 87.47(6) . . ?
O1W Co1 N1 92.53(6) 2_666 . ?
O6 Co1 N1 90.17(6) 2_666 2_666 ?
O6 Co1 N1 89.83(6) . 2_666 ?
O1W Co1 N1 92.53(6) . 2_666 ?
O1W Co1 N1 87.47(6) 2_666 2_666 ?
N1 Co1 N1 180.00(8) . 2_666 ?
C13 O6 Co1 131.59(14) . . ?
C1 N1 C5 116.66(19) . . ?
C1 N1 Co1 120.95(15) . . ?
C5 N1 Co1 122.34(14) . . ?
C1 C2 C3 120.4(2) . . ?
O4 C13 O6 125.14(19) . . ?
O4 C13 C14 118.66(18) . . ?
O6 C13 C14 116.19(18) . . ?
C14 C15 C16 120.0(2) . . ?
C7 N2 C6 122.65(19) . . ?
O2 C7 N2 121.78(19) . . ?
O2 C7 C8 120.77(19) . . ?
N2 C7 C8 117.45(18) . . ?
C9 C8 C12 120.73(19) . 2 ?
C9 C8 C7 121.31(19) . . ?
C12 C8 C7 117.96(19) 2 . ?
C19 C21 C14 121.5(2) . . ?
C8 C9 C10 120.3(2) . . ?
C15 C14 C21 119.39(19) . . ?
C15 C14 C13 120.04(19) . . ?
C21 C14 C13 120.54(19) . . ?
C11 C10 C10 120.3(2) . 2 ?
C11 C10 C9 121.40(19) . . ?
C10 C10 C9 118.3(2) 2 . ?
O1 C17 O5 123.3(2) . . ?
O1 C17 C16 123.9(2) . . ?
O5 C17 C16 112.8(2) . . ?
C2 C3 C4 116.7(2) . . ?
C2 C3 C6 119.77(19) . . ?
C4 C3 C6 123.49(19) . . ?
C12 C11 C10 120.4(2) . . ?
C16 C18 C19 120.8(2) . . ?
C11 C12 C8 119.9(2) . 2 ?
C5 C4 C3 119.3(2) . . ?
C15 C16 C18 120.0(2) . . ?
C15 C16 C17 117.24(19) . . ?
C18 C16 C17 122.71(19) . . ?
C21 C19 C18 118.2(2) . . ?
C21 C19 C20 121.0(2) . . ?
C18 C19 C20 120.7(2) . . ?
N1 C5 C4 123.6(2) . . ?
N2 C6 C3 114.78(18) . . ?
N1 C1 C2 123.2(2) . . ?

loop_
_geom_bond_atom_site_label_1
_geom_bond_atom_site_label_2
_geom_bond_distance
_geom_bond_site_symmetry_2
_geom_bond_publ_flag
Co1 O6 2.0522(14) 2_666 ?
Co1 O6 2.0522(14) . ?
Co1 O1W 2.1266(14) . ?
Co1 O1W 2.1266(14) 2_666 ?
Co1 N1 2.1736(17) . ?
Co1 N1 2.1736(17) 2_666 ?
O2 C7 1.243(3) . ?
O4 C13 1.254(3) . ?
O5 C17 1.329(3) . ?
O6 C13 1.260(2) . ?
N1 C1 1.338(3) . ?
N1 C5 1.341(3) . ?
C2 C1 1.374(3) . ?
C2 C3 1.386(3) . ?
C13 C14 1.507(3) . ?
C15 C14 1.388(3) . ?
C15 C16 1.389(3) . ?
N2 C7 1.336(3) . ?
N2 C6 1.452(3) . ?
C7 C8 1.499(3) . ?
C8 C9 1.365(3) . ?
C8 C12 1.417(3) 2 ?
C21 C19 1.391(3) . ?
C21 C14 1.393(3) . ?
C9 C10 1.431(3) . ?
C10 C11 1.402(3) . ?
C10 C10 1.417(4) 2 ?
C17 O1 1.201(3) . ?
C17 C16 1.485(3) . ?
C3 C4 1.391(3) . ?
C3 C6 1.509(3) . ?
C11 C12 1.378(3) . ?
C18 C16 1.391(3) . ?
C18 C19 1.395(3) . ?
C4 C5 1.385(3) . ?
C19 C20 1.513(3) . ?
